data_7018553
loop_
_publ_author_name
'Jurca, Titel'
'Ouanounou, Sarah'
'Gorelsky, Serge I.'
'Korobkov, Ilia'
'Richeson, Darrin S.'

_publ_section_title
;
 The interplay of metal and supporting ligand in labile coordination to
 pincer complexes of Ag(i).
;
_journal_issue 16
_journal_name_full 'Dalton transactions (Cambridge, England : 2003)'
_journal_page_first 4765
_journal_page_last 4771
_journal_paper_doi 10.1039/c2dt12112c
_journal_volume 41
_journal_year 2012
_chemical_formula_sum 'C50.4 H54.1 Ag F3 N4 O3 S'
_chemical_formula_weight 960.81
_chemical_name_systematic
;
?
;
_space_group_IT_number 14
_symmetry_cell_setting monoclinic
_symmetry_space_group_name_Hall '-P 2ybc'
_symmetry_space_group_name_H-M 'P 1 21/c 1'
_atom_sites_solution_hydrogens geom
_atom_sites_solution_primary direct
_atom_sites_solution_secondary difmap
_audit_creation_method SHELXL-97
_cell_angle_alpha 90.00
_cell_angle_beta 98.286(5)
_cell_angle_gamma 90.00
_cell_formula_units_Z 4
_cell_length_a 14.3389(16)
_cell_length_b 18.947(2)
_cell_length_c 18.189(2)
_cell_measurement_reflns_used 9233
_cell_measurement_temperature 200(2)
_cell_measurement_theta_max 28.28
_cell_measurement_theta_min 2.23
_cell_volume 4890.0(9)
_computing_cell_refinement 'APEX II, Bruker (2009)'
_computing_data_collection 'APEX II, Bruker (2009)'
_computing_data_reduction 'XPREP, Bruker (2009)'
_computing_molecular_graphics 'SHELXTL, Bruker (2004)'
_computing_publication_material 'SHELXTL, Bruker (2004)'
_computing_structure_refinement 'SHELXL-97 (Sheldrick, 2008)'
_computing_structure_solution 'SHELXS-97 (Sheldrick, 2008)'
_diffrn_ambient_temperature 200(2)
_diffrn_measured_fraction_theta_full 0.992
_diffrn_measured_fraction_theta_max 0.992
_diffrn_measurement_device_type 'Bruker APEX-II CCD'
_diffrn_measurement_method '\f and \w scans'
_diffrn_radiation_monochromator graphite
_diffrn_radiation_source 'fine-focus sealed tube'
_diffrn_radiation_type MoK\a
_diffrn_radiation_wavelength 0.71073
_diffrn_reflns_av_R_equivalents 0.0213
_diffrn_reflns_av_sigmaI/netI 0.0118
_diffrn_reflns_limit_h_max 19
_diffrn_reflns_limit_h_min -18
_diffrn_reflns_limit_k_max 25
_diffrn_reflns_limit_k_min -25
_diffrn_reflns_limit_l_max 24
_diffrn_reflns_limit_l_min -24
_diffrn_reflns_number 99977
_diffrn_reflns_theta_full 28.31
_diffrn_reflns_theta_max 28.31
_diffrn_reflns_theta_min 1.56
_exptl_absorpt_coefficient_mu 0.510
_exptl_absorpt_correction_T_max 0.9138
_exptl_absorpt_correction_T_min 0.8746
_exptl_absorpt_correction_type multi-scan
_exptl_absorpt_process_details 'SADABS, Bruker (2003)'
_exptl_crystal_colour yellow
_exptl_crystal_density_diffrn 1.305
_exptl_crystal_density_meas ?
_exptl_crystal_density_method 'not measured'
_exptl_crystal_description block
_exptl_crystal_F_000 1994
_exptl_crystal_size_max 0.27
_exptl_crystal_size_mid 0.20
_exptl_crystal_size_min 0.18
_refine_diff_density_max 0.605
_refine_diff_density_min -0.512
_refine_diff_density_rms 0.063
_refine_ls_extinction_method none
_refine_ls_goodness_of_fit_ref 1.053
_refine_ls_hydrogen_treatment constr
_refine_ls_matrix_type full
_refine_ls_number_parameters 586
_refine_ls_number_reflns 12077
_refine_ls_number_restraints 5
_refine_ls_restrained_S_all 1.060
_refine_ls_R_factor_all 0.0483
_refine_ls_R_factor_gt 0.0403
_refine_ls_shift/su_max 0.002
_refine_ls_shift/su_mean 0.001
_refine_ls_structure_factor_coef Fsqd
_refine_ls_weighting_details 'calc w=1/[\s^2^(Fo^2^)+(0.0553P)^2^+4.6942P] where P=(Fo^2^+2Fc^2^)/3'
_refine_ls_weighting_scheme calc
_refine_ls_wR_factor_gt 0.1109
_refine_ls_wR_factor_ref 0.1183
_reflns_number_gt 10422
_reflns_number_total 12077
_reflns_threshold_expression >2sigma(I)
_cod_data_source_file c2dt12112c.txt
_cod_data_source_block dr025
_cod_depositor_comments
;
The following automatic conversions were performed:

'_symmetry_cell_setting' value 'Monoclinic' changed to 'monoclinic'
according to /home/saulius/struct/CIF-dictionaries/cif_core.dic
dictionary named 'cif_core.dic' version 2.4.1 from 2010-06-29.

Automatic conversion script
Id: cif_fix_values 1715 2011-07-08 13:25:40Z adriana 

The following automatic conversions were performed:

'_exptl_crystal_density_meas' value 'n/a' was changed to '?' - the
value is perceived as not measured.

Automatic conversion script
Id: cif_fix_values 3008 2015-01-20 13:52:24Z robertas 
;
_cod_original_cell_volume 4890.0(10)
_cod_original_sg_symbol_H-M P2(1)/c
_cod_original_formula_sum 'C50.40 H54.10 Ag F3 N4 O3 S'
_cod_database_code 7018553

loop_
_symmetry_equiv_pos_as_xyz
'x, y, z'
'-x, y+1/2, -z+1/2'
'-x, -y, -z'
'x, -y-1/2, z-1/2'

loop_
_atom_site_label
_atom_site_type_symbol
_atom_site_fract_x
_atom_site_fract_y
_atom_site_fract_z
_atom_site_U_iso_or_equiv
_atom_site_adp_type
_atom_site_occupancy
_atom_site_symmetry_multiplicity
_atom_site_calc_flag
_atom_site_refinement_flags
_atom_site_disorder_assembly
_atom_site_disorder_group
Ag1 Ag 0.342410(13) 0.331581(10) 0.836606(9) 0.03955(7) Uani 1 1 d . . .
N1 N 0.50405(12) 0.33149(9) 0.91704(10) 0.0298(3) Uani 1 1 d . . .
N2 N 0.33086(12) 0.30428(9) 0.95808(9) 0.0269(3) Uani 1 1 d . . .
N3 N 0.17469(13) 0.34827(10) 0.86633(10) 0.0347(4) Uani 1 1 d . . .
N4 N 0.3537(2) 0.37139(14) 0.72389(13) 0.0613(7) Uani 1 1 d . . .
C1 C 0.50184(14) 0.29894(11) 0.97784(11) 0.0282(4) Uani 1 1 d . . .
C2 C 0.40921(14) 0.29591(10) 1.00702(10) 0.0275(4) Uani 1 1 d . . .
C3 C 0.40676(15) 0.29028(13) 1.08319(12) 0.0359(5) Uani 1 1 d . . .
H3A H 0.4632 0.2830 1.1167 0.043 Uiso 1 1 calc R . .
C4 C 0.32109(16) 0.29544(14) 1.10938(12) 0.0393(5) Uani 1 1 d . . .
H4A H 0.3179 0.2935 1.1611 0.047 Uiso 1 1 calc R . .
C5 C 0.24032(16) 0.30351(13) 1.05866(12) 0.0366(5) Uani 1 1 d . . .
H5A H 0.1805 0.3067 1.0750 0.044 Uiso 1 1 calc R . .
C6 C 0.24769(14) 0.30694(11) 0.98313(11) 0.0293(4) Uani 1 1 d . . .
C7 C 0.16151(15) 0.31891(12) 0.92690(12) 0.0324(4) Uani 1 1 d . . .
C8 C 0.58384(14) 0.26640(12) 1.02598(11) 0.0318(4) Uani 1 1 d . . .
C9 C 0.65833(16) 0.30708(14) 1.05932(13) 0.0388(5) Uani 1 1 d . . .
H9A H 0.6599 0.3563 1.0495 0.047 Uiso 1 1 calc R . .
C10 C 0.73112(17) 0.27551(17) 1.10735(15) 0.0497(6) Uani 1 1 d . . .
H10A H 0.7817 0.3035 1.1310 0.060 Uiso 1 1 calc R . .
C11 C 0.72991(18) 0.20476(18) 1.12043(15) 0.0530(7) Uani 1 1 d . . .
H11A H 0.7797 0.1835 1.1531 0.064 Uiso 1 1 calc R . .
C12 C 0.6570(2) 0.16427(16) 1.0865(2) 0.0619(8) Uani 1 1 d . . .
H12A H 0.6572 0.1148 1.0950 0.074 Uiso 1 1 calc R . .
C13 C 0.5826(2) 0.19486(15) 1.03976(17) 0.0539(7) Uani 1 1 d . . .
H13A H 0.5313 0.1667 1.0175 0.065 Uiso 1 1 calc R . .
C14 C 0.06942(16) 0.29590(17) 0.94963(13) 0.0461(6) Uani 1 1 d . . .
C15 C 0.0616(2) 0.22774(19) 0.97529(16) 0.0579(7) Uani 1 1 d . . .
H15A H 0.1144 0.1969 0.9793 0.069 Uiso 1 1 calc R . .
C16 C -0.0235(3) 0.2041(3) 0.9954(2) 0.0882(14) Uani 1 1 d . . .
H16A H -0.0283 0.1572 1.0130 0.106 Uiso 1 1 calc R . .
C17 C -0.0985(3) 0.2473(4) 0.9900(2) 0.0990(18) Uani 1 1 d . . .
H17A H -0.1563 0.2302 1.0030 0.119 Uiso 1 1 calc R . .
C18 C -0.0931(2) 0.3150(4) 0.9661(2) 0.0934(17) Uani 1 1 d . . .
H18A H -0.1463 0.3451 0.9644 0.112 Uiso 1 1 calc R . .
C19 C -0.0076(2) 0.3414(2) 0.94357(17) 0.0664(10) Uani 1 1 d . . .
H19A H -0.0038 0.3881 0.9252 0.080 Uiso 1 1 calc R . .
C20 C 0.59010(15) 0.34213(12) 0.88644(11) 0.0311(4) Uani 1 1 d . . .
C21 C 0.63004(16) 0.28784(13) 0.84838(12) 0.0361(4) Uani 1 1 d . . .
C22 C 0.70729(19) 0.30559(17) 0.81312(15) 0.0494(6) Uani 1 1 d . . .
H22A H 0.7358 0.2699 0.7872 0.059 Uiso 1 1 calc R . .
C23 C 0.7431(2) 0.37216(18) 0.81452(17) 0.0569(7) Uani 1 1 d . . .
H23A H 0.7952 0.3823 0.7895 0.068 Uiso 1 1 calc R . .
C24 C 0.7032(2) 0.42534(16) 0.85267(15) 0.0504(6) Uani 1 1 d . . .
H24A H 0.7287 0.4717 0.8537 0.060 Uiso 1 1 calc R . .
C25 C 0.62594(17) 0.41132(13) 0.88952(12) 0.0377(5) Uani 1 1 d . . .
C26 C 0.59020(18) 0.21387(14) 0.84187(14) 0.0433(5) Uani 1 1 d . . .
H26A H 0.5412 0.2101 0.8756 0.052 Uiso 1 1 calc R . .
C27 C 0.6651(3) 0.15808(18) 0.8653(2) 0.0719(10) Uani 1 1 d . . .
H27A H 0.6946 0.1672 0.9165 0.108 Uiso 1 1 calc R . .
H27B H 0.7132 0.1599 0.8322 0.108 Uiso 1 1 calc R . .
H27C H 0.6358 0.1112 0.8624 0.108 Uiso 1 1 calc R . .
C28 C 0.5418(2) 0.2013(2) 0.76194(16) 0.0634(8) Uani 1 1 d . . .
H28A H 0.4939 0.2377 0.7484 0.095 Uiso 1 1 calc R . .
H28B H 0.5117 0.1547 0.7586 0.095 Uiso 1 1 calc R . .
H28C H 0.5888 0.2033 0.7279 0.095 Uiso 1 1 calc R . .
C29 C 0.58203(19) 0.46946(13) 0.93027(14) 0.0445(5) Uani 1 1 d . . .
H29A H 0.5443 0.4461 0.9655 0.053 Uiso 1 1 calc R . .
C30 C 0.6549(3) 0.51562(17) 0.9763(2) 0.0679(9) Uani 1 1 d . . .
H30A H 0.6229 0.5524 1.0012 0.102 Uiso 1 1 calc R . .
H30B H 0.6954 0.5377 0.9437 0.102 Uiso 1 1 calc R . .
H30C H 0.6935 0.4866 1.0136 0.102 Uiso 1 1 calc R . .
C31 C 0.5139(3) 0.5136(2) 0.8769(2) 0.0692(9) Uani 1 1 d . . .
H31A H 0.4678 0.4825 0.8479 0.104 Uiso 1 1 calc R . .
H31B H 0.5490 0.5396 0.8433 0.104 Uiso 1 1 calc R . .
H31C H 0.4809 0.5470 0.9053 0.104 Uiso 1 1 calc R . .
C32 C 0.10037(17) 0.36789(14) 0.80895(13) 0.0429(5) Uani 1 1 d . . .
C33 C 0.04735(16) 0.31822(15) 0.76385(12) 0.0404(5) Uani 1 1 d . . .
C34 C -0.0175(2) 0.34349(19) 0.70531(16) 0.0577(7) Uani 1 1 d . . .
H34A H -0.0533 0.3108 0.6731 0.069 Uiso 1 1 calc R . .
C35 C -0.0311(3) 0.4148(2) 0.6930(2) 0.0836(12) Uani 1 1 d . . .
H35A H -0.0771 0.4308 0.6537 0.100 Uiso 1 1 calc R . .
C36 C 0.0216(3) 0.4623(2) 0.7374(2) 0.0983(16) Uani 1 1 d . . .
H36A H 0.0114 0.5114 0.7290 0.118 Uiso 1 1 calc R . .
C37 C 0.0906(3) 0.44005(18) 0.7954(2) 0.0759(11) Uani 1 1 d . . .
C38 C 0.05838(17) 0.23979(14) 0.77424(13) 0.0433(5) Uani 1 1 d . . .
H38A H 0.1062 0.2312 0.8190 0.052 Uiso 1 1 calc R . .
C39 C 0.0946(2) 0.2063(2) 0.70712(17) 0.0624(8) Uani 1 1 d . . .
H39A H 0.1540 0.2288 0.6995 0.094 Uiso 1 1 calc R . .
H39B H 0.0479 0.2129 0.6627 0.094 Uiso 1 1 calc R . .
H39C H 0.1051 0.1557 0.7162 0.094 Uiso 1 1 calc R . .
C40 C -0.0347(2) 0.2049(2) 0.78758(19) 0.0655(9) Uani 1 1 d . . .
H40A H -0.0564 0.2262 0.8312 0.098 Uiso 1 1 calc R . .
H40B H -0.0245 0.1542 0.7962 0.098 Uiso 1 1 calc R . .
H40C H -0.0824 0.2119 0.7439 0.098 Uiso 1 1 calc R . .
C41 C 0.1527(4) 0.49396(19) 0.8419(3) 0.115(2) Uani 1 1 d . . .
H41A H 0.1951 0.4676 0.8810 0.138 Uiso 1 1 calc R . .
C42 C 0.2158(4) 0.5344(3) 0.7938(4) 0.132(3) Uani 1 1 d . . .
H42A H 0.2536 0.5006 0.7698 0.198 Uiso 1 1 calc R . .
H42B H 0.2578 0.5664 0.8254 0.198 Uiso 1 1 calc R . .
H42C H 0.1760 0.5617 0.7557 0.198 Uiso 1 1 calc R . .
C43 C 0.0960(6) 0.5449(3) 0.8801(3) 0.142(3) Uani 1 1 d . . .
H43A H 0.0564 0.5188 0.9103 0.214 Uiso 1 1 calc R . .
H43B H 0.0561 0.5731 0.8429 0.214 Uiso 1 1 calc R . .
H43C H 0.1386 0.5762 0.9122 0.214 Uiso 1 1 calc R . .
C44 C 0.4344(4) 0.3971(3) 0.7068(2) 0.0852(12) Uani 1 1 d . . .
H44A H 0.4887 0.3965 0.7436 0.102 Uiso 1 1 calc R . .
C45 C 0.4417(4) 0.4247(3) 0.6374(3) 0.1121(18) Uani 1 1 d . . .
H45A H 0.4987 0.4458 0.6274 0.135 Uiso 1 1 calc R . .
C46 C 0.3656(5) 0.4208(3) 0.5840(2) 0.1126(18) Uani 1 1 d . . .
H46A H 0.3699 0.4364 0.5349 0.135 Uiso 1 1 calc R . .
C47 C 0.2813(5) 0.3939(3) 0.6011(3) 0.1100(18) Uani 1 1 d . . .
H47A H 0.2267 0.3915 0.5648 0.132 Uiso 1 1 calc R . .
C48 C 0.2797(4) 0.3704(2) 0.6738(2) 0.0857(12) Uani 1 1 d . . .
H48A H 0.2222 0.3530 0.6870 0.103 Uiso 1 1 calc R . .
S1 S 0.31451(5) 0.14556(4) 0.86765(4) 0.04587(14) Uani 1 1 d . . .
O1 O 0.31545(16) 0.19479(11) 0.80802(12) 0.0579(5) Uani 1 1 d . . .
O2 O 0.40118(17) 0.13835(15) 0.91524(14) 0.0735(6) Uani 1 1 d . . .
O3 O 0.23285(19) 0.14918(13) 0.90419(16) 0.0746(7) Uani 1 1 d . . .
C49 C 0.3008(3) 0.06104(18) 0.8193(3) 0.0784(11) Uani 1 1 d . . .
F1 F 0.3743(2) 0.04885(16) 0.7840(2) 0.1296(12) Uani 1 1 d . . .
F2 F 0.2963(3) 0.00877(12) 0.8661(2) 0.1267(11) Uani 1 1 d . . .
F3 F 0.2242(2) 0.05748(14) 0.7713(2) 0.1306(12) Uani 1 1 d . . .
C50 C 1.1215(17) 0.9610(10) 0.0656(14) 0.145(8) Uani 0.35 1 d PD A -1
H50A H 1.1579 1.0020 0.0862 0.217 Uiso 0.35 1 calc PR A -1
H50B H 1.1610 0.9315 0.0382 0.217 Uiso 0.35 1 calc PR A -1
H50C H 1.1014 0.9334 0.1061 0.217 Uiso 0.35 1 calc PR A -1
C51 C 1.036(2) 0.9855(14) 0.014(2) 0.132(16) Uani 0.35 1 d PD A -1
C52 C 0.962(2) 0.995(3) -0.005(4) 0.19(2) Uani 0.35 1 d PD A -1
C53 C 0.870(2) 1.0139(15) -0.0135(15) 0.188(15) Uani 0.35 1 d PD A -1
H53A H 0.8615 1.0587 -0.0405 0.282 Uiso 0.35 1 calc PR A -1
H53B H 0.8499 1.0194 0.0356 0.282 Uiso 0.35 1 calc PR A -1
H53C H 0.8315 0.9773 -0.0415 0.282 Uiso 0.35 1 calc PR A -1

loop_
_atom_site_aniso_label
_atom_site_aniso_U_11
_atom_site_aniso_U_22
_atom_site_aniso_U_33
_atom_site_aniso_U_23
_atom_site_aniso_U_13
_atom_site_aniso_U_12
Ag1 0.04225(11) 0.04969(11) 0.02588(9) 0.00308(6) 0.00207(6) 0.00259(7)
N1 0.0279(8) 0.0361(9) 0.0247(8) 0.0014(6) 0.0019(6) 0.0012(7)
N2 0.0282(8) 0.0272(8) 0.0245(7) -0.0009(6) 0.0007(6) 0.0000(6)
N3 0.0323(9) 0.0376(9) 0.0313(9) -0.0027(7) -0.0056(7) 0.0029(7)
N4 0.088(2) 0.0569(15) 0.0380(12) 0.0035(10) 0.0071(12) 0.0101(14)
C1 0.0284(9) 0.0299(9) 0.0252(8) -0.0002(7) 0.0002(7) 0.0012(7)
C2 0.0279(9) 0.0296(9) 0.0240(8) 0.0022(7) 0.0004(7) -0.0009(7)
C3 0.0320(10) 0.0477(12) 0.0263(9) 0.0074(9) -0.0012(8) 0.0001(9)
C4 0.0378(11) 0.0565(14) 0.0235(9) 0.0051(9) 0.0037(8) -0.0043(10)
C5 0.0307(10) 0.0503(13) 0.0292(10) -0.0007(9) 0.0062(8) -0.0031(9)
C6 0.0286(9) 0.0332(10) 0.0254(9) -0.0020(7) 0.0008(7) -0.0010(8)
C7 0.0274(10) 0.0404(11) 0.0278(9) -0.0075(8) -0.0012(7) 0.0026(8)
C8 0.0289(10) 0.0398(11) 0.0259(9) 0.0052(8) 0.0017(7) 0.0048(8)
C9 0.0292(10) 0.0492(13) 0.0364(11) 0.0048(10) -0.0012(8) -0.0001(9)
C10 0.0272(11) 0.0753(19) 0.0441(13) 0.0112(12) -0.0036(9) 0.0023(11)
C11 0.0334(12) 0.082(2) 0.0434(13) 0.0230(13) 0.0038(10) 0.0189(13)
C12 0.0626(19) 0.0522(16) 0.0668(19) 0.0245(14) -0.0046(15) 0.0152(14)
C13 0.0522(15) 0.0431(13) 0.0603(17) 0.0130(12) -0.0127(13) -0.0005(12)
C14 0.0299(11) 0.0782(19) 0.0301(10) -0.0124(11) 0.0037(8) 0.0010(11)
C15 0.0475(15) 0.083(2) 0.0456(14) -0.0047(14) 0.0137(12) -0.0218(14)
C16 0.069(2) 0.143(4) 0.0582(19) -0.019(2) 0.0279(18) -0.051(3)
C17 0.050(2) 0.188(6) 0.064(2) -0.030(3) 0.0234(17) -0.032(3)
C18 0.0356(16) 0.188(5) 0.056(2) -0.039(3) 0.0046(14) 0.021(2)
C19 0.0364(14) 0.118(3) 0.0433(15) -0.0221(16) 0.0002(11) 0.0194(15)
C20 0.0292(10) 0.0420(11) 0.0217(8) 0.0043(8) 0.0021(7) 0.0014(8)
C21 0.0347(11) 0.0462(12) 0.0265(9) -0.0002(8) 0.0010(8) 0.0038(9)
C22 0.0472(14) 0.0643(16) 0.0393(13) -0.0050(12) 0.0145(11) 0.0057(12)
C23 0.0500(15) 0.075(2) 0.0512(15) 0.0035(14) 0.0248(12) -0.0058(14)
C24 0.0521(15) 0.0535(15) 0.0482(14) 0.0079(12) 0.0165(12) -0.0093(12)
C25 0.0418(12) 0.0410(12) 0.0310(10) 0.0065(9) 0.0073(9) -0.0009(9)
C26 0.0448(13) 0.0466(13) 0.0374(12) -0.0099(10) 0.0026(10) 0.0016(10)
C27 0.068(2) 0.0520(17) 0.092(3) -0.0056(16) 0.0008(19) 0.0128(15)
C28 0.0584(17) 0.087(2) 0.0434(15) -0.0233(15) 0.0024(12) -0.0108(16)
C29 0.0534(14) 0.0387(12) 0.0434(13) 0.0024(10) 0.0133(11) -0.0016(10)
C30 0.077(2) 0.0475(16) 0.078(2) -0.0147(15) 0.0067(17) -0.0037(15)
C31 0.076(2) 0.070(2) 0.0619(19) 0.0044(16) 0.0128(16) 0.0283(17)
C32 0.0407(12) 0.0492(13) 0.0345(11) -0.0017(10) -0.0094(9) 0.0089(10)
C33 0.0284(10) 0.0633(15) 0.0279(10) -0.0051(10) -0.0014(8) 0.0020(10)
C34 0.0405(14) 0.083(2) 0.0437(14) -0.0039(14) -0.0138(11) 0.0024(13)
C35 0.077(2) 0.096(3) 0.063(2) 0.0101(19) -0.0387(18) 0.017(2)
C36 0.122(4) 0.066(2) 0.086(3) 0.005(2) -0.056(3) 0.029(2)
C37 0.097(3) 0.0513(17) 0.064(2) -0.0004(14) -0.0398(19) 0.0169(17)
C38 0.0384(12) 0.0557(14) 0.0345(11) -0.0119(10) 0.0009(9) -0.0041(10)
C39 0.0581(17) 0.079(2) 0.0492(16) -0.0230(15) 0.0048(13) 0.0083(15)
C40 0.0568(18) 0.082(2) 0.0567(17) -0.0149(16) 0.0051(14) -0.0278(16)
C41 0.168(5) 0.0421(18) 0.105(3) -0.0047(19) -0.084(3) 0.018(2)
C42 0.105(4) 0.080(3) 0.197(7) -0.053(4) -0.027(4) 0.003(3)
C43 0.252(8) 0.079(3) 0.093(4) -0.028(3) 0.016(4) -0.024(4)
C44 0.106(3) 0.102(3) 0.0489(18) 0.0052(19) 0.0152(19) 0.018(3)
C45 0.116(4) 0.155(5) 0.073(3) 0.009(3) 0.040(3) 0.002(4)
C46 0.173(6) 0.118(4) 0.047(2) 0.011(2) 0.019(3) 0.010(4)
C47 0.159(5) 0.102(4) 0.057(2) 0.010(2) -0.024(3) -0.011(3)
C48 0.120(3) 0.070(2) 0.064(2) 0.0017(18) 0.001(2) -0.012(2)
S1 0.0483(3) 0.0429(3) 0.0461(3) -0.0077(3) 0.0059(3) -0.0037(3)
O1 0.0765(14) 0.0467(10) 0.0492(11) -0.0048(9) 0.0049(10) -0.0049(10)
O2 0.0642(14) 0.0825(16) 0.0675(15) 0.0059(13) -0.0114(11) -0.0020(12)
O3 0.0730(16) 0.0659(14) 0.0924(19) -0.0084(13) 0.0373(14) -0.0018(12)
C49 0.094(3) 0.0446(17) 0.094(3) -0.0134(17) 0.005(2) 0.0059(17)
F1 0.151(3) 0.101(2) 0.149(3) -0.0563(19) 0.065(2) 0.0159(19)
F2 0.181(3) 0.0408(11) 0.157(3) 0.0119(14) 0.020(2) 0.0017(15)
F3 0.143(2) 0.0733(16) 0.153(3) -0.0470(17) -0.058(2) -0.0046(16)
C50 0.17(2) 0.091(12) 0.16(2) -0.026(13) -0.039(16) 0.010(12)
C51 0.18(5) 0.050(9) 0.15(2) -0.033(13) -0.033(18) 0.000(10)
C52 0.13(3) 0.16(4) 0.28(6) -0.15(4) -0.02(3) 0.02(3)
C53 0.31(4) 0.13(2) 0.125(19) -0.021(15) 0.02(3) -0.08(3)

loop_
_atom_type_symbol
_atom_type_description
_atom_type_scat_dispersion_real
_atom_type_scat_dispersion_imag
_atom_type_scat_source
C C 0.0033 0.0016 'International Tables Vol C Tables 4.2.6.8 and 6.1.1.4'
H H 0.0000 0.0000 'International Tables Vol C Tables 4.2.6.8 and 6.1.1.4'
N N 0.0061 0.0033 'International Tables Vol C Tables 4.2.6.8 and 6.1.1.4'
O O 0.0106 0.0060 'International Tables Vol C Tables 4.2.6.8 and 6.1.1.4'
F F 0.0171 0.0103 'International Tables Vol C Tables 4.2.6.8 and 6.1.1.4'
S S 0.1246 0.1234 'International Tables Vol C Tables 4.2.6.8 and 6.1.1.4'
Ag Ag -0.8971 1.1015 'International Tables Vol C Tables 4.2.6.8 and 6.1.1.4'

loop_
_geom_angle_atom_site_label_1
_geom_angle_atom_site_label_2
_geom_angle_atom_site_label_3
_geom_angle
N4 Ag1 N2 173.07(8)
N4 Ag1 N1 110.45(9)
N2 Ag1 N1 68.57(6)
N4 Ag1 N3 110.49(9)
N2 Ag1 N3 67.95(6)
N1 Ag1 N3 132.94(6)
C1 N1 C20 122.34(18)
C1 N1 Ag1 111.36(13)
C20 N1 Ag1 122.39(12)
C6 N2 C2 118.82(17)
C6 N2 Ag1 120.68(13)
C2 N2 Ag1 119.75(13)
C7 N3 C32 123.9(2)
C7 N3 Ag1 112.97(14)
C32 N3 Ag1 120.16(15)
C48 N4 C44 119.5(3)
C48 N4 Ag1 119.0(3)
C44 N4 Ag1 121.5(2)
N1 C1 C8 126.45(19)
N1 C1 C2 117.44(17)
C8 C1 C2 116.02(17)
N2 C2 C3 122.06(19)
N2 C2 C1 117.45(17)
C3 C2 C1 120.29(17)
C4 C3 C2 119.15(19)
C5 C4 C3 118.6(2)
C4 C5 C6 119.2(2)
N2 C6 C5 122.12(19)
N2 C6 C7 117.37(17)
C5 C6 C7 120.38(19)
N3 C7 C14 127.6(2)
N3 C7 C6 116.41(19)
C14 C7 C6 115.94(19)
C13 C8 C9 119.8(2)
C13 C8 C1 118.8(2)
C9 C8 C1 121.3(2)
C8 C9 C10 119.7(2)
C11 C10 C9 120.3(3)
C10 C11 C12 120.1(2)
C11 C12 C13 120.7(3)
C8 C13 C12 119.4(3)
C15 C14 C19 120.2(3)
C15 C14 C7 118.7(2)
C19 C14 C7 121.1(3)
C14 C15 C16 120.2(4)
C17 C16 C15 120.4(5)
C16 C17 C18 121.1(4)
C17 C18 C19 120.6(4)
C14 C19 C18 117.5(4)
C25 C20 C21 121.9(2)
C25 C20 N1 116.36(19)
C21 C20 N1 121.4(2)
C22 C21 C20 117.1(2)
C22 C21 C26 120.2(2)
C20 C21 C26 122.7(2)
C23 C22 C21 122.4(3)
C22 C23 C24 120.0(2)
C23 C24 C25 120.7(3)
C24 C25 C20 117.9(2)
C24 C25 C29 120.6(2)
C20 C25 C29 121.5(2)
C21 C26 C27 112.2(2)
C21 C26 C28 109.4(2)
C27 C26 C28 111.2(3)
C25 C29 C30 112.8(2)
C25 C29 C31 111.2(2)
C30 C29 C31 111.2(3)
C37 C32 C33 121.6(2)
C37 C32 N3 115.5(2)
C33 C32 N3 122.6(2)
C34 C33 C32 117.6(3)
C34 C33 C38 118.8(2)
C32 C33 C38 123.6(2)
C35 C34 C33 121.6(3)
C36 C35 C34 119.9(3)
C35 C36 C37 121.1(4)
C32 C37 C36 118.1(3)
C32 C37 C41 121.5(3)
C36 C37 C41 120.4(3)
C33 C38 C39 110.6(2)
C33 C38 C40 111.5(2)
C39 C38 C40 110.4(2)
C43 C41 C37 112.1(5)
C43 C41 C42 110.2(4)
C37 C41 C42 111.1(4)
N4 C44 C45 122.2(4)
C46 C45 C44 118.3(5)
C45 C46 C47 119.8(4)
C46 C47 C48 117.5(5)
N4 C48 C47 122.5(5)
O2 S1 O3 115.25(17)
O2 S1 O1 115.01(15)
O3 S1 O1 114.76(16)
O2 S1 C49 103.54(18)
O3 S1 C49 103.20(18)
O1 S1 C49 102.62(17)
F3 C49 F2 106.2(4)
F3 C49 F1 108.6(4)
F2 C49 F1 107.4(3)
F3 C49 S1 113.0(3)
F2 C49 S1 111.2(3)
F1 C49 S1 110.4(3)
C52 C51 C50 157(4)
C51 C52 C53 167(3)

loop_
_geom_bond_atom_site_label_1
_geom_bond_atom_site_label_2
_geom_bond_distance
Ag1 N4 2.212(2)
Ag1 N2 2.2983(16)
Ag1 N1 2.5564(18)
Ag1 N3 2.559(2)
N1 C1 1.270(3)
N1 C20 1.439(3)
N2 C6 1.338(3)
N2 C2 1.338(2)
N3 C7 1.272(3)
N3 C32 1.429(3)
N4 C48 1.295(5)
N4 C44 1.332(5)
C1 C8 1.494(3)
C1 C2 1.501(3)
C2 C3 1.395(3)
C3 C4 1.383(3)
C4 C5 1.381(3)
C5 C6 1.395(3)
C6 C7 1.503(3)
C7 C14 1.504(3)
C8 C13 1.379(3)
C8 C9 1.384(3)
C9 C10 1.395(3)
C10 C11 1.362(4)
C11 C12 1.370(5)
C12 C13 1.392(4)
C14 C15 1.383(5)
C14 C19 1.393(4)
C15 C16 1.397(4)
C16 C17 1.344(7)
C17 C18 1.360(7)
C18 C19 1.437(6)
C20 C25 1.406(3)
C20 C21 1.407(3)
C21 C22 1.399(3)
C21 C26 1.512(4)
C22 C23 1.360(5)
C23 C24 1.392(4)
C24 C25 1.400(3)
C25 C29 1.514(3)
C26 C27 1.524(4)
C26 C28 1.537(4)
C29 C30 1.518(4)
C29 C31 1.524(4)
C32 C37 1.393(4)
C32 C33 1.399(3)
C33 C34 1.394(3)
C33 C38 1.503(4)
C34 C35 1.378(5)
C35 C36 1.363(6)
C36 C37 1.402(4)
C37 C41 1.528(5)
C38 C39 1.532(4)
C38 C40 1.539(4)
C41 C43 1.497(8)
C41 C42 1.548(9)
C44 C45 1.385(6)
C45 C46 1.354(8)
C46 C47 1.389(8)
C47 C48 1.399(6)
S1 O2 1.415(2)
S1 O3 1.429(2)
S1 O1 1.432(2)
S1 C49 1.824(4)
C49 F3 1.303(5)
C49 F2 1.314(5)
C49 F1 1.330(5)
C50 C51 1.503(18)
C51 C52 1.08(2)
C52 C53 1.365(14)

loop_
_geom_torsion_atom_site_label_1
_geom_torsion_atom_site_label_2
_geom_torsion_atom_site_label_3
_geom_torsion_atom_site_label_4
_geom_torsion
N4 Ag1 N1 C1 -169.93(15)
N2 Ag1 N1 C1 17.41(14)
N3 Ag1 N1 C1 41.07(17)
N4 Ag1 N1 C20 -11.74(18)
N2 Ag1 N1 C20 175.60(17)
N3 Ag1 N1 C20 -160.74(14)
N4 Ag1 N2 C6 81.1(8)
N1 Ag1 N2 C6 164.35(17)
N3 Ag1 N2 C6 2.82(14)
N4 Ag1 N2 C2 -88.8(8)
N1 Ag1 N2 C2 -5.62(14)
N3 Ag1 N2 C2 -167.14(16)
N4 Ag1 N3 C7 172.32(16)
N2 Ag1 N3 C7 -14.93(15)
N1 Ag1 N3 C7 -38.69(19)
N4 Ag1 N3 C32 11.07(19)
N2 Ag1 N3 C32 -176.18(19)
N1 Ag1 N3 C32 160.06(15)
N2 Ag1 N4 C48 -104.3(8)
N1 Ag1 N4 C48 175.1(3)
N3 Ag1 N4 C48 -28.7(3)
N2 Ag1 N4 C44 74.8(8)
N1 Ag1 N4 C44 -5.8(3)
N3 Ag1 N4 C44 150.5(3)
C20 N1 C1 C8 -0.9(3)
Ag1 N1 C1 C8 157.33(17)
C20 N1 C1 C2 175.49(18)
Ag1 N1 C1 C2 -26.3(2)
C6 N2 C2 C3 -0.3(3)
Ag1 N2 C2 C3 169.80(16)
C6 N2 C2 C1 -175.22(18)
Ag1 N2 C2 C1 -5.1(2)
N1 C1 C2 N2 23.0(3)
C8 C1 C2 N2 -160.26(18)
N1 C1 C2 C3 -152.0(2)
C8 C1 C2 C3 24.8(3)
N2 C2 C3 C4 -1.8(3)
C1 C2 C3 C4 172.9(2)
C2 C3 C4 C5 2.3(4)
C3 C4 C5 C6 -0.7(4)
C2 N2 C6 C5 2.1(3)
Ag1 N2 C6 C5 -168.00(17)
C2 N2 C6 C7 177.93(18)
Ag1 N2 C6 C7 7.9(2)
C4 C5 C6 N2 -1.5(4)
C4 C5 C6 C7 -177.3(2)
C32 N3 C7 C14 3.1(4)
Ag1 N3 C7 C14 -157.4(2)
C32 N3 C7 C6 -175.6(2)
Ag1 N3 C7 C6 23.9(2)
N2 C6 C7 N3 -22.7(3)
C5 C6 C7 N3 153.3(2)
N2 C6 C7 C14 158.5(2)
C5 C6 C7 C14 -25.6(3)
N1 C1 C8 C13 -119.9(3)
C2 C1 C8 C13 63.7(3)
N1 C1 C8 C9 63.0(3)
C2 C1 C8 C9 -113.4(2)
C13 C8 C9 C10 -0.7(4)
C1 C8 C9 C10 176.3(2)
C8 C9 C10 C11 1.2(4)
C9 C10 C11 C12 -0.1(4)
C10 C11 C12 C13 -1.4(5)
C9 C8 C13 C12 -0.7(4)
C1 C8 C13 C12 -177.8(3)
C11 C12 C13 C8 1.8(5)
N3 C7 C14 C15 128.9(3)
C6 C7 C14 C15 -52.3(3)
N3 C7 C14 C19 -49.6(4)
C6 C7 C14 C19 129.1(2)
C19 C14 C15 C16 -0.1(4)
C7 C14 C15 C16 -178.6(3)
C14 C15 C16 C17 0.0(5)
C15 C16 C17 C18 -1.1(6)
C16 C17 C18 C19 2.2(6)
C15 C14 C19 C18 1.1(4)
C7 C14 C19 C18 179.6(2)
C17 C18 C19 C14 -2.2(5)
C1 N1 C20 C25 -108.1(2)
Ag1 N1 C20 C25 96.1(2)
C1 N1 C20 C21 78.6(3)
Ag1 N1 C20 C21 -77.2(2)
C25 C20 C21 C22 -0.3(3)
N1 C20 C21 C22 172.6(2)
C25 C20 C21 C26 -177.5(2)
N1 C20 C21 C26 -4.6(3)
C20 C21 C22 C23 -0.3(4)
C26 C21 C22 C23 177.0(3)
C21 C22 C23 C24 0.7(5)
C22 C23 C24 C25 -0.4(5)
C23 C24 C25 C20 -0.2(4)
C23 C24 C25 C29 -179.3(3)
C21 C20 C25 C24 0.5(3)
N1 C20 C25 C24 -172.7(2)
C21 C20 C25 C29 179.6(2)
N1 C20 C25 C29 6.4(3)
C22 C21 C26 C27 54.3(3)
C20 C21 C26 C27 -128.6(3)
C22 C21 C26 C28 -69.7(3)
C20 C21 C26 C28 107.5(3)
C24 C25 C29 C30 -43.9(3)
C20 C25 C29 C30 137.0(3)
C24 C25 C29 C31 81.8(3)
C20 C25 C29 C31 -97.2(3)
C7 N3 C32 C37 115.2(3)
Ag1 N3 C32 C37 -85.7(3)
C7 N3 C32 C33 -71.4(3)
Ag1 N3 C32 C33 87.7(3)
C37 C32 C33 C34 -1.3(4)
N3 C32 C33 C34 -174.3(3)
C37 C32 C33 C38 177.2(3)
N3 C32 C33 C38 4.3(4)
C32 C33 C34 C35 -1.6(5)
C38 C33 C34 C35 179.8(3)
C33 C34 C35 C36 1.9(7)
C34 C35 C36 C37 0.7(8)
C33 C32 C37 C36 3.8(6)
N3 C32 C37 C36 177.2(4)
C33 C32 C37 C41 -176.3(4)
N3 C32 C37 C41 -2.9(6)
C35 C36 C37 C32 -3.4(8)
C35 C36 C37 C41 176.6(5)
C34 C33 C38 C39 63.2(3)
C32 C33 C38 C39 -115.3(3)
C34 C33 C38 C40 -60.0(3)
C32 C33 C38 C40 121.4(3)
C32 C37 C41 C43 -120.5(5)
C36 C37 C41 C43 59.4(7)
C32 C37 C41 C42 115.8(4)
C36 C37 C41 C42 -64.3(6)
C48 N4 C44 C45 1.6(7)
Ag1 N4 C44 C45 -177.5(4)
N4 C44 C45 C46 -4.5(8)
C44 C45 C46 C47 4.2(9)
C45 C46 C47 C48 -1.3(9)
C44 N4 C48 C47 1.6(6)
Ag1 N4 C48 C47 -179.3(4)
C46 C47 C48 N4 -1.7(8)
O2 S1 C49 F3 -179.2(3)
O3 S1 C49 F3 60.3(4)
O1 S1 C49 F3 -59.2(4)
O2 S1 C49 F2 61.5(4)
O3 S1 C49 F2 -58.9(4)
O1 S1 C49 F2 -178.5(3)
O2 S1 C49 F1 -57.5(4)
O3 S1 C49 F1 -178.0(3)
O1 S1 C49 F1 62.5(3)
C50 C51 C52 C53 53(38)
